data_4317039
loop_
_publ_author_name
'Dumitru Ghereg'
'Heinz Gornitzka'
'Jean Escudi\'e'
'Sonia Ladeira'

_publ_section_title
;
 The Reactivity of Phosphagermaallene Tip(t-Bu)Ge=C=PMes* with Doubly and
 Triply Bonded Nitrogen Compounds
;
_journal_name_full 'Inorganic Chemistry'
_journal_page_first 10497
_journal_page_last 10505
_journal_paper_doi 10.1021/ic1014913
_journal_volume 49
_journal_year 2010
_chemical_compound_source 'synthesis as described'
_chemical_formula_moiety 'C40 H64 Ge N P'
_chemical_formula_sum 'C40 H64 Ge N P'
_chemical_formula_weight 662.50
_chemical_name_systematic
;
 ?
;
_space_group_IT_number 14
_symmetry_cell_setting monoclinic
_symmetry_Int_Tables_number 14
_symmetry_space_group_name_Hall '-P 2ybc'
_symmetry_space_group_name_H-M 'P 1 21/c 1'
_atom_sites_solution_hydrogens geom
_atom_sites_solution_primary direct
_atom_sites_solution_secondary difmap
_cell_angle_alpha 90
_cell_angle_beta 113.189(9)
_cell_angle_gamma 90
_cell_formula_units_Z 4
_cell_length_a 21.710(16)
_cell_length_b 9.831(8)
_cell_length_c 19.999(15)
_cell_measurement_reflns_used 9896
_cell_measurement_temperature 193(2)
_cell_measurement_theta_max 31.86
_cell_measurement_theta_min 2.21
_cell_measurement_wavelength 0.71073
_cell_volume 3924(5)
_computing_cell_refinement 'Bruker SMART'
_computing_data_collection 'Bruker SMART'
_computing_data_reduction 'Bruker SAINT'
_computing_publication_material 'WinGX publication routines (Farrugia, 1999)'
_computing_structure_refinement 'SHELXL-97 (Sheldrick, 1997)'
_computing_structure_solution 'SHELXS-97 (Sheldrick, 1990)'
_diffrn_ambient_temperature 193(2)
_diffrn_measured_fraction_theta_full 0.991
_diffrn_measured_fraction_theta_max 0.991
_diffrn_measurement_device_type 'CCD area detector'
_diffrn_measurement_method 'phi and omega scans'
_diffrn_radiation_monochromator graphite
_diffrn_radiation_probe x-ray
_diffrn_radiation_source 'fine-focus sealed tube'
_diffrn_radiation_type MoK\a
_diffrn_radiation_wavelength 0.71073
_diffrn_reflns_av_R_equivalents 0.0516
_diffrn_reflns_av_unetI/netI 0.0468
_diffrn_reflns_limit_h_max 36
_diffrn_reflns_limit_h_min -36
_diffrn_reflns_limit_k_max 16
_diffrn_reflns_limit_k_min -16
_diffrn_reflns_limit_l_max 33
_diffrn_reflns_limit_l_min -33
_diffrn_reflns_number 101060
_diffrn_reflns_theta_full 36.83
_diffrn_reflns_theta_max 36.83
_diffrn_reflns_theta_min 2.04
_exptl_absorpt_coefficient_mu 0.847
_exptl_absorpt_correction_T_max 0.812
_exptl_absorpt_correction_T_min 0.659
_exptl_absorpt_correction_type multi-scan
_exptl_absorpt_process_details 'SADABS (Bruker-AXS)'
_exptl_crystal_colour colourless
_exptl_crystal_density_diffrn 1.121
_exptl_crystal_density_method 'not measured'
_exptl_crystal_description block
_exptl_crystal_F_000 1432
_exptl_crystal_size_max 0.6
_exptl_crystal_size_mid 0.42
_exptl_crystal_size_min 0.26
_refine_diff_density_max 0.676
_refine_diff_density_min -0.926
_refine_diff_density_rms 0.07
_refine_ls_extinction_method none
_refine_ls_goodness_of_fit_ref 1.011
_refine_ls_hydrogen_treatment constr
_refine_ls_matrix_type full
_refine_ls_number_parameters 408
_refine_ls_number_reflns 19550
_refine_ls_number_restraints 9
_refine_ls_restrained_S_all 1.013
_refine_ls_R_factor_all 0.0775
_refine_ls_R_factor_gt 0.0409
_refine_ls_shift/su_max 0.001
_refine_ls_shift/su_mean 0
_refine_ls_structure_factor_coef Fsqd
_refine_ls_weighting_details 'calc w=1/[\s^2^(Fo^2^)+(0.0519P)^2^+0.9811P] where P=(Fo^2^+2Fc^2^)/3'
_refine_ls_weighting_scheme calc
_refine_ls_wR_factor_gt 0.0967
_refine_ls_wR_factor_ref 0.1132
_reflns_number_gt 13205
_reflns_number_total 19550
_reflns_threshold_expression >2/sigma(I)
_cod_data_source_file ic1014913_si_001_3.cif
_cod_data_source_block 8
_cod_original_sg_symbol_H-M 'P 21/c'
_cod_database_code 4317039

loop_
_symmetry_equiv_pos_as_xyz
'x, y, z'
'-x, y+1/2, -z+1/2'
'-x, -y, -z'
'x, -y-1/2, z-1/2'

loop_
_atom_site_label
_atom_site_type_symbol
_atom_site_fract_x
_atom_site_fract_y
_atom_site_fract_z
_atom_site_U_iso_or_equiv
_atom_site_adp_type
_atom_site_occupancy
_atom_site_symmetry_multiplicity
_atom_site_calc_flag
_atom_site_refinement_flags
_atom_site_disorder_assembly
_atom_site_disorder_group
C1 C 0.14252(6) 0.35887(12) 0.86632(6) 0.0210(2) Uani 1 1 d . . .
C2 C 0.18036(6) 0.48033(13) 0.87607(6) 0.0238(2) Uani 1 1 d . . .
C3 C 0.18720(7) 0.56757(14) 0.93368(7) 0.0290(3) Uani 1 1 d . . .
H3 H 0.2133 0.6478 0.9399 0.035 Uiso 1 1 calc R . .
C4 C 0.15708(7) 0.54090(14) 0.98237(7) 0.0272(2) Uani 1 1 d . . .
C5 C 0.11665(7) 0.42701(14) 0.96937(7) 0.0267(2) Uani 1 1 d . . .
H5 H 0.0938 0.4097 1.0004 0.032 Uiso 1 1 calc R . .
C6 C 0.10804(6) 0.33646(13) 0.91271(6) 0.0225(2) Uani 1 1 d . . .
C7 C 0.21358(7) 0.52673(14) 0.82516(7) 0.0269(2) Uani 1 1 d . . .
H7 H 0.2041 0.4566 0.7862 0.032 Uiso 1 1 calc R . .
C8 C 0.18443(9) 0.66172(16) 0.78862(8) 0.0387(3) Uani 1 1 d . . .
H8A H 0.1356 0.6539 0.7642 0.058 Uiso 1 1 calc R . .
H8B H 0.2032 0.6842 0.7527 0.058 Uiso 1 1 calc R . .
H8C H 0.1958 0.7337 0.8254 0.058 Uiso 1 1 calc R . .
C9 C 0.29025(8) 0.53852(18) 0.86535(9) 0.0399(3) Uani 1 1 d . . .
H9A H 0.301 0.615 0.8995 0.06 Uiso 1 1 calc R . .
H9B H 0.3104 0.5538 0.83 0.06 Uiso 1 1 calc R . .
H9C H 0.308 0.4542 0.8922 0.06 Uiso 1 1 calc R . .
C10 C 0.16572(8) 0.63486(15) 1.04582(7) 0.0326(3) Uani 1 1 d . . .
H10 H 0.1474 0.5871 1.0781 0.039 Uiso 1 1 calc R . .
C11 C 0.12601(9) 0.76583(17) 1.01956(9) 0.0384(3) Uani 1 1 d . . .
H11A H 0.1427 0.8144 0.9872 0.058 Uiso 1 1 calc R . .
H11B H 0.1313 0.8234 1.0615 0.058 Uiso 1 1 calc R . .
H11C H 0.0785 0.744 0.9931 0.058 Uiso 1 1 calc R . .
C12 C 0.23936(9) 0.66653(19) 1.09098(9) 0.0465(4) Uani 1 1 d . . .
H12A H 0.2649 0.5814 1.104 0.07 Uiso 1 1 calc R . .
H12B H 0.2434 0.7148 1.1354 0.07 Uiso 1 1 calc R . .
H12C H 0.2571 0.7237 1.0626 0.07 Uiso 1 1 calc R . .
C13 C 0.05940(6) 0.21951(14) 0.90373(7) 0.0253(2) Uani 1 1 d . . .
H13 H 0.0579 0.1634 0.8614 0.03 Uiso 1 1 calc R . .
C14 C -0.01161(8) 0.27293(19) 0.88669(10) 0.0392(3) Uani 1 1 d . . .
H14A H -0.0114 0.3292 0.9272 0.059 Uiso 1 1 calc R . .
H14B H -0.0422 0.196 0.8798 0.059 Uiso 1 1 calc R . .
H14C H -0.0265 0.3277 0.8422 0.059 Uiso 1 1 calc R . .
C15 C 0.08231(9) 0.12744(16) 0.97061(8) 0.0370(3) Uani 1 1 d . . .
H15A H 0.128 0.0955 0.9813 0.056 Uiso 1 1 calc R . .
H15B H 0.0521 0.0492 0.9611 0.056 Uiso 1 1 calc R . .
H15C H 0.0816 0.1786 1.0124 0.056 Uiso 1 1 calc R . .
C16 C 0.13442(7) 0.02829(14) 0.81588(7) 0.0282(2) Uani 1 1 d . . .
H16A H 0.0891 0.0127 0.8152 0.034 Uiso 1 1 calc R . .
H16B H 0.1391 -0.0294 0.7775 0.034 Uiso 1 1 calc R . .
C17 C 0.18352(8) -0.01328(15) 0.88545(8) 0.0327(3) Uani 1 1 d . . .
C18 C 0.06717(6) 0.25031(15) 0.69643(7) 0.0274(3) Uani 1 1 d . . .
C19 C 0.06746(10) 0.39639(19) 0.67091(9) 0.0493(4) Uani 1 1 d . . .
H19A H 0.11 0.4148 0.6663 0.074 Uiso 1 1 calc R . .
H19B H 0.0622 0.4591 0.7064 0.074 Uiso 1 1 calc R . .
H19C H 0.0303 0.4091 0.6236 0.074 Uiso 1 1 calc R . .
C20 C 0.00055(7) 0.2216(3) 0.70355(9) 0.0525(5) Uani 1 1 d . . .
H20A H -0.0366 0.2354 0.6564 0.079 Uiso 1 1 calc R . .
H20B H -0.0044 0.2836 0.7395 0.079 Uiso 1 1 calc R . .
H20C H 0.0001 0.1274 0.7194 0.079 Uiso 1 1 calc R . .
C21 C 0.07413(8) 0.15372(18) 0.64017(7) 0.0375(3) Uani 1 1 d . . .
H21A H 0.0358 0.1653 0.5937 0.056 Uiso 1 1 calc R . .
H21B H 0.0755 0.0597 0.6569 0.056 Uiso 1 1 calc R . .
H21C H 0.1156 0.1741 0.6337 0.056 Uiso 1 1 calc R . .
C22 C 0.23155(6) 0.22146(13) 0.78967(7) 0.0236(2) Uani 1 1 d . . .
H22 H 0.2658 0.2698 0.8271 0.028 Uiso 1 1 calc R . .
C23 C 0.34267(6) 0.19516(14) 0.75954(7) 0.0251(2) Uani 1 1 d . . .
C24 C 0.35914(6) 0.30598(15) 0.72377(7) 0.0279(2) Uani 1 1 d . . .
C25 C 0.41986(7) 0.37195(17) 0.76026(8) 0.0341(3) Uani 1 1 d . . .
H25 H 0.4307 0.4475 0.7373 0.041 Uiso 1 1 calc R . .
C27 C 0.45181(7) 0.21508(17) 0.85765(8) 0.0341(3) Uani 1 1 d . . .
H27 H 0.4842 0.1821 0.9023 0.041 Uiso 1 1 calc R . .
C28 C 0.39222(6) 0.14177(15) 0.82422(7) 0.0282(3) Uani 1 1 d . . .
C29 C 0.31412(7) 0.35931(17) 0.64673(7) 0.0340(3) Uani 1 1 d . . .
C30 C 0.25615(9) 0.4469(2) 0.64909(10) 0.0485(4) Uani 1 1 d . . .
H30A H 0.2316 0.4876 0.6011 0.073 Uiso 1 1 calc R . .
H30B H 0.2743 0.5192 0.6853 0.073 Uiso 1 1 calc R . .
H30C H 0.2257 0.3898 0.6623 0.073 Uiso 1 1 calc R . .
C31 C 0.35383(10) 0.4502(3) 0.61515(11) 0.0696(7) Uani 1 1 d . . .
H31A H 0.3932 0.4007 0.6157 0.104 Uiso 1 1 calc R . .
H31B H 0.3683 0.5329 0.6446 0.104 Uiso 1 1 calc R . .
H31C H 0.3253 0.475 0.565 0.104 Uiso 1 1 calc R . .
C32 C 0.28607(12) 0.2431(2) 0.59224(9) 0.0546(5) Uani 1 1 d . . .
H32A H 0.2549 0.1889 0.6058 0.082 Uiso 1 1 calc R . .
H32B H 0.3229 0.1852 0.5926 0.082 Uiso 1 1 calc R . .
H32C H 0.2624 0.2808 0.5434 0.082 Uiso 1 1 calc R . .
C26 C 0.46571(7) 0.33291(18) 0.82887(8) 0.0346(3) Uani 1 1 d D A .
C33 C 0.52877(9) 0.4181(2) 0.86821(10) 0.0487(4) Uani 1 1 d D . .
C34 C 0.50923(14) 0.5554(4) 0.88399(16) 0.0754(5) Uani 0.85 1 d PD A 1
H34A H 0.5496 0.6084 0.9111 0.113 Uiso 0.85 1 calc PR A 1
H34B H 0.4822 0.5465 0.9131 0.113 Uiso 0.85 1 calc PR A 1
H34C H 0.483 0.6018 0.8382 0.113 Uiso 0.85 1 calc PR A 1
C35 C 0.56928(14) 0.4286(4) 0.81941(16) 0.0754(5) Uani 0.85 1 d PD A 1
H35A H 0.6106 0.4801 0.845 0.113 Uiso 0.85 1 calc PR A 1
H35B H 0.5423 0.4753 0.774 0.113 Uiso 0.85 1 calc PR A 1
H35C H 0.5806 0.3371 0.8084 0.113 Uiso 0.85 1 calc PR A 1
C36 C 0.57690(14) 0.3501(4) 0.93924(16) 0.0754(5) Uani 0.85 1 d PD A 1
H36A H 0.5889 0.2591 0.9283 0.113 Uiso 0.85 1 calc PR A 1
H36B H 0.5548 0.3426 0.9734 0.113 Uiso 0.85 1 calc PR A 1
H36C H 0.6175 0.4054 0.9611 0.113 Uiso 0.85 1 calc PR A 1
C34' C 0.5242(8) 0.5592(15) 0.8280(8) 0.0754(5) Uani 0.15 1 d PD A 2
H34D H 0.5623 0.6165 0.857 0.113 Uiso 0.15 1 calc PR A 2
H34E H 0.4823 0.6051 0.8221 0.113 Uiso 0.15 1 calc PR A 2
H34F H 0.5252 0.5431 0.7801 0.113 Uiso 0.15 1 calc PR A 2
C35' C 0.5898(6) 0.3452(17) 0.8826(9) 0.0754(5) Uani 0.15 1 d PD A 2
H35D H 0.628 0.4065 0.905 0.113 Uiso 0.15 1 calc PR A 2
H35E H 0.5899 0.3097 0.8368 0.113 Uiso 0.15 1 calc PR A 2
H35F H 0.5932 0.2694 0.9157 0.113 Uiso 0.15 1 calc PR A 2
C36' C 0.5194(7) 0.4801(19) 0.9382(7) 0.0754(5) Uani 0.15 1 d PD A 2
H36D H 0.5226 0.4068 0.9726 0.113 Uiso 0.15 1 calc PR A 2
H36E H 0.4754 0.5237 0.9228 0.113 Uiso 0.15 1 calc PR A 2
H36F H 0.5545 0.5476 0.9618 0.113 Uiso 0.15 1 calc PR A 2
C37 C 0.38718(7) 0.00794(18) 0.86264(9) 0.0378(3) Uani 1 1 d . . .
C38 C 0.37219(10) 0.0421(2) 0.93018(10) 0.0560(5) Uani 1 1 d . . .
H38A H 0.3286 0.0874 0.9147 0.084 Uiso 1 1 calc R . .
H38B H 0.4071 0.1026 0.9625 0.084 Uiso 1 1 calc R . .
H38C H 0.3714 -0.042 0.9561 0.084 Uiso 1 1 calc R . .
C39 C 0.33536(10) -0.0935(2) 0.81372(12) 0.0558(5) Uani 1 1 d . . .
H39A H 0.3402 -0.1017 0.7672 0.084 Uiso 1 1 calc R . .
H39B H 0.2902 -0.0611 0.8051 0.084 Uiso 1 1 calc R . .
H39C H 0.3426 -0.1826 0.8376 0.084 Uiso 1 1 calc R . .
C40 C 0.45495(9) -0.0676(2) 0.88865(12) 0.0540(5) Uani 1 1 d . . .
H40A H 0.4513 -0.154 0.9113 0.081 Uiso 1 1 calc R . .
H40B H 0.4898 -0.0113 0.9242 0.081 Uiso 1 1 calc R . .
H40C H 0.4668 -0.0855 0.847 0.081 Uiso 1 1 calc R . .
N1 N 0.22307(8) -0.04550(18) 0.94090(8) 0.0515(4) Uani 1 1 d . . .
P1 P 0.253493(16) 0.14366(4) 0.728661(19) 0.02930(8) Uani 1 1 d . . .
Ge1 Ge 0.142586(6) 0.223986(13) 0.792506(6) 0.01968(4) Uani 1 1 d . . .

loop_
_atom_site_aniso_label
_atom_site_aniso_U_11
_atom_site_aniso_U_22
_atom_site_aniso_U_33
_atom_site_aniso_U_23
_atom_site_aniso_U_13
_atom_site_aniso_U_12
C1 0.0231(5) 0.0198(5) 0.0206(4) -0.0011(4) 0.0089(4) -0.0001(4)
C2 0.0277(5) 0.0213(6) 0.0235(5) -0.0005(4) 0.0113(4) -0.0028(4)
C3 0.0383(7) 0.0228(6) 0.0286(6) -0.0042(4) 0.0161(5) -0.0097(5)
C4 0.0375(6) 0.0228(6) 0.0230(5) -0.0036(4) 0.0136(5) -0.0056(5)
C5 0.0354(6) 0.0236(6) 0.0249(5) -0.0034(4) 0.0161(5) -0.0048(5)
C6 0.0256(5) 0.0204(5) 0.0234(5) -0.0016(4) 0.0116(4) -0.0024(4)
C7 0.0327(6) 0.0230(6) 0.0292(5) -0.0012(4) 0.0167(5) -0.0053(5)
C8 0.0569(9) 0.0272(7) 0.0389(7) 0.0048(6) 0.0264(7) -0.0007(7)
C9 0.0354(7) 0.0404(9) 0.0474(8) -0.0066(7) 0.0199(6) -0.0126(6)
C10 0.0495(8) 0.0265(7) 0.0255(6) -0.0071(5) 0.0187(5) -0.0109(6)
C11 0.0432(8) 0.0361(8) 0.0409(7) -0.0101(6) 0.0220(6) -0.0029(6)
C12 0.0509(9) 0.0399(9) 0.0356(7) -0.0131(7) 0.0030(7) -0.0010(8)
C13 0.0285(5) 0.0236(6) 0.0273(5) -0.0049(4) 0.0149(4) -0.0059(5)
C14 0.0288(6) 0.0442(9) 0.0485(8) -0.0092(7) 0.0194(6) -0.0055(6)
C15 0.0509(9) 0.0270(7) 0.0359(7) -0.0009(5) 0.0202(6) -0.0097(6)
C16 0.0297(6) 0.0209(6) 0.0347(6) -0.0033(5) 0.0135(5) -0.0023(5)
C17 0.0405(7) 0.0248(7) 0.0368(7) 0.0020(5) 0.0194(6) -0.0026(5)
C18 0.0224(5) 0.0352(7) 0.0223(5) -0.0019(4) 0.0062(4) 0.0025(5)
C19 0.0548(10) 0.0376(9) 0.0381(8) 0.0063(7) -0.0002(7) 0.0081(8)
C20 0.0218(6) 0.1012(17) 0.0326(7) 0.0026(8) 0.0086(5) 0.0033(8)
C21 0.0364(7) 0.0465(9) 0.0245(6) -0.0080(6) 0.0066(5) 0.0025(6)
C22 0.0207(5) 0.0229(6) 0.0268(5) 0.0001(4) 0.0089(4) 0.0012(4)
C23 0.0197(5) 0.0307(6) 0.0257(5) 0.0001(4) 0.0098(4) 0.0013(4)
C24 0.0231(5) 0.0333(7) 0.0271(5) 0.0045(5) 0.0098(4) 0.0031(5)
C25 0.0303(6) 0.0376(8) 0.0341(6) 0.0059(6) 0.0123(5) -0.0048(6)
C27 0.0243(6) 0.0471(9) 0.0272(6) 0.0053(6) 0.0061(5) -0.0027(6)
C28 0.0233(5) 0.0351(7) 0.0266(5) 0.0046(5) 0.0103(4) 0.0013(5)
C29 0.0290(6) 0.0421(8) 0.0288(6) 0.0090(5) 0.0090(5) 0.0042(6)
C30 0.0498(9) 0.0460(10) 0.0481(9) 0.0166(8) 0.0176(8) 0.0195(8)
C31 0.0461(10) 0.111(2) 0.0458(10) 0.0407(12) 0.0114(8) -0.0076(11)
C32 0.0674(13) 0.0553(12) 0.0283(7) 0.0014(7) 0.0052(8) 0.0123(9)
C26 0.0261(6) 0.0445(9) 0.0314(6) -0.0006(6) 0.0093(5) -0.0072(6)
C33 0.0365(8) 0.0588(12) 0.0430(8) -0.0022(8) 0.0072(7) -0.0190(8)
C34 0.0520(8) 0.0940(13) 0.0648(9) -0.0053(9) 0.0065(7) -0.0304(9)
C35 0.0520(8) 0.0940(13) 0.0648(9) -0.0053(9) 0.0065(7) -0.0304(9)
C36 0.0520(8) 0.0940(13) 0.0648(9) -0.0053(9) 0.0065(7) -0.0304(9)
C34' 0.0520(8) 0.0940(13) 0.0648(9) -0.0053(9) 0.0065(7) -0.0304(9)
C35' 0.0520(8) 0.0940(13) 0.0648(9) -0.0053(9) 0.0065(7) -0.0304(9)
C36' 0.0520(8) 0.0940(13) 0.0648(9) -0.0053(9) 0.0065(7) -0.0304(9)
C37 0.0313(7) 0.0401(8) 0.0416(7) 0.0159(6) 0.0139(6) 0.0035(6)
C38 0.0532(10) 0.0754(14) 0.0476(9) 0.0281(9) 0.0285(8) 0.0118(10)
C39 0.0477(10) 0.0361(10) 0.0771(13) 0.0159(9) 0.0177(9) -0.0037(8)
C40 0.0418(9) 0.0509(11) 0.0675(12) 0.0218(9) 0.0193(8) 0.0146(8)
N1 0.0560(9) 0.0506(10) 0.0426(7) 0.0122(7) 0.0138(7) -0.0049(7)
P1 0.02071(14) 0.0382(2) 0.03033(15) -0.00809(13) 0.01147(12) -0.00291(13)
Ge1 0.01967(5) 0.01954(6) 0.02006(5) -0.00122(4) 0.00807(4) 0.00037(5)

loop_
_atom_type_symbol
_atom_type_description
_atom_type_scat_dispersion_real
_atom_type_scat_dispersion_imag
_atom_type_scat_source
C C 0.0033 0.0016 'International Tables Vol C Tables 4.2.6.8 and 6.1.1.4'
H H 0 0 'International Tables Vol C Tables 4.2.6.8 and 6.1.1.4'
N N 0.0061 0.0033 'International Tables Vol C Tables 4.2.6.8 and 6.1.1.4'
P P 0.1023 0.0942 'International Tables Vol C Tables 4.2.6.8 and 6.1.1.4'
Ge Ge 0.1547 1.8001 'International Tables Vol C Tables 4.2.6.8 and 6.1.1.4'

loop_
_geom_angle_atom_site_label_1
_geom_angle_atom_site_label_2
_geom_angle_atom_site_label_3
_geom_angle
_geom_angle_site_symmetry_1
_geom_angle_site_symmetry_3
_geom_angle_publ_flag
C2 C1 C6 117.80(11) . . ?
C2 C1 Ge1 119.64(9) . . ?
C6 C1 Ge1 122.50(10) . . ?
C3 C2 C1 119.87(11) . . ?
C3 C2 C7 116.15(12) . . ?
C1 C2 C7 123.94(11) . . ?
C4 C3 C2 122.25(13) . . ?
C4 C3 H3 118.9 . . ?
C2 C3 H3 118.9 . . ?
C5 C4 C3 117.27(12) . . ?
C5 C4 C10 120.63(12) . . ?
C3 C4 C10 122.06(12) . . ?
C4 C5 C6 122.81(12) . . ?
C4 C5 H5 118.6 . . ?
C6 C5 H5 118.6 . . ?
C5 C6 C1 119.69(12) . . ?
C5 C6 C13 116.27(11) . . ?
C1 C6 C13 124.01(11) . . ?
C8 C7 C2 111.25(12) . . ?
C8 C7 C9 110.07(13) . . ?
C2 C7 C9 111.73(12) . . ?
C8 C7 H7 107.9 . . ?
C2 C7 H7 107.9 . . ?
C9 C7 H7 107.9 . . ?
C7 C8 H8A 109.5 . . ?
C7 C8 H8B 109.5 . . ?
H8A C8 H8B 109.5 . . ?
C7 C8 H8C 109.5 . . ?
H8A C8 H8C 109.5 . . ?
H8B C8 H8C 109.5 . . ?
C7 C9 H9A 109.5 . . ?
C7 C9 H9B 109.5 . . ?
H9A C9 H9B 109.5 . . ?
C7 C9 H9C 109.5 . . ?
H9A C9 H9C 109.5 . . ?
H9B C9 H9C 109.5 . . ?
C4 C10 C11 111.03(13) . . ?
C4 C10 C12 111.95(13) . . ?
C11 C10 C12 110.50(14) . . ?
C4 C10 H10 107.7 . . ?
C11 C10 H10 107.7 . . ?
C12 C10 H10 107.7 . . ?
C10 C11 H11A 109.5 . . ?
C10 C11 H11B 109.5 . . ?
H11A C11 H11B 109.5 . . ?
C10 C11 H11C 109.5 . . ?
H11A C11 H11C 109.5 . . ?
H11B C11 H11C 109.5 . . ?
C10 C12 H12A 109.5 . . ?
C10 C12 H12B 109.5 . . ?
H12A C12 H12B 109.5 . . ?
C10 C12 H12C 109.5 . . ?
H12A C12 H12C 109.5 . . ?
H12B C12 H12C 109.5 . . ?
C6 C13 C15 111.87(11) . . ?
C6 C13 C14 110.92(13) . . ?
C15 C13 C14 110.47(12) . . ?
C6 C13 H13 107.8 . . ?
C15 C13 H13 107.8 . . ?
C14 C13 H13 107.8 . . ?
C13 C14 H14A 109.5 . . ?
C13 C14 H14B 109.5 . . ?
H14A C14 H14B 109.5 . . ?
C13 C14 H14C 109.5 . . ?
H14A C14 H14C 109.5 . . ?
H14B C14 H14C 109.5 . . ?
C13 C15 H15A 109.5 . . ?
C13 C15 H15B 109.5 . . ?
H15A C15 H15B 109.5 . . ?
C13 C15 H15C 109.5 . . ?
H15A C15 H15C 109.5 . . ?
H15B C15 H15C 109.5 . . ?
C17 C16 Ge1 113.46(10) . . ?
C17 C16 H16A 108.9 . . ?
Ge1 C16 H16A 108.9 . . ?
C17 C16 H16B 108.9 . . ?
Ge1 C16 H16B 108.9 . . ?
H16A C16 H16B 107.7 . . ?
N1 C17 C16 179.37(18) . . ?
C21 C18 C19 108.96(14) . . ?
C21 C18 C20 108.95(14) . . ?
C19 C18 C20 109.44(15) . . ?
C21 C18 Ge1 110.40(10) . . ?
C19 C18 Ge1 109.59(10) . . ?
C20 C18 Ge1 109.49(11) . . ?
C18 C19 H19A 109.5 . . ?
C18 C19 H19B 109.5 . . ?
H19A C19 H19B 109.5 . . ?
C18 C19 H19C 109.5 . . ?
H19A C19 H19C 109.5 . . ?
H19B C19 H19C 109.5 . . ?
C18 C20 H20A 109.5 . . ?
C18 C20 H20B 109.5 . . ?
H20A C20 H20B 109.5 . . ?
C18 C20 H20C 109.5 . . ?
H20A C20 H20C 109.5 . . ?
H20B C20 H20C 109.5 . . ?
C18 C21 H21A 109.5 . . ?
C18 C21 H21B 109.5 . . ?
H21A C21 H21B 109.5 . . ?
C18 C21 H21C 109.5 . . ?
H21A C21 H21C 109.5 . . ?
H21B C21 H21C 109.5 . . ?
P1 C22 Ge1 126.85(7) . . ?
P1 C22 H22 116.6 . . ?
Ge1 C22 H22 116.6 . . ?
C28 C23 C24 119.42(12) . . ?
C28 C23 P1 121.33(10) . . ?
C24 C23 P1 118.48(9) . . ?
C25 C24 C23 117.83(12) . . ?
C25 C24 C29 117.32(13) . . ?
C23 C24 C29 124.85(12) . . ?
C24 C25 C26 123.36(14) . . ?
C24 C25 H25 118.3 . . ?
C26 C25 H25 118.3 . . ?
C26 C27 C28 123.12(13) . . ?
C26 C27 H27 118.4 . . ?
C28 C27 H27 118.4 . . ?
C27 C28 C23 118.14(13) . . ?
C27 C28 C37 115.66(12) . . ?
C23 C28 C37 126.20(13) . . ?
C32 C29 C31 105.75(17) . . ?
C32 C29 C30 109.78(15) . . ?
C31 C29 C30 106.50(17) . . ?
C32 C29 C24 111.88(14) . . ?
C31 C29 C24 111.54(13) . . ?
C30 C29 C24 111.12(13) . . ?
C29 C30 H30A 109.5 . . ?
C29 C30 H30B 109.5 . . ?
H30A C30 H30B 109.5 . . ?
C29 C30 H30C 109.5 . . ?
H30A C30 H30C 109.5 . . ?
H30B C30 H30C 109.5 . . ?
C29 C31 H31A 109.5 . . ?
C29 C31 H31B 109.5 . . ?
H31A C31 H31B 109.5 . . ?
C29 C31 H31C 109.5 . . ?
H31A C31 H31C 109.5 . . ?
H31B C31 H31C 109.5 . . ?
C29 C32 H32A 109.5 . . ?
C29 C32 H32B 109.5 . . ?
H32A C32 H32B 109.5 . . ?
C29 C32 H32C 109.5 . . ?
H32A C32 H32C 109.5 . . ?
H32B C32 H32C 109.5 . . ?
C27 C26 C25 116.95(14) . . ?
C27 C26 C33 122.91(14) . . ?
C25 C26 C33 120.13(15) . . ?
C35' C33 C34 137.0(7) . . ?
C35' C33 C26 113.5(7) . . ?
C34 C33 C26 109.49(18) . . ?
C35' C33 C36 50.4(7) . . ?
C34 C33 C36 110.1(2) . . ?
C26 C33 C36 112.29(18) . . ?
C35' C33 C35 56.7(7) . . ?
C34 C33 C35 110.7(2) . . ?
C26 C33 C35 109.04(17) . . ?
C36 C33 C35 105.1(2) . . ?
C35' C33 C34' 114.0(9) . . ?
C34 C33 C34' 49.3(7) . . ?
C26 C33 C34' 110.7(5) . . ?
C36 C33 C34' 136.8(5) . . ?
C35 C33 C34' 64.0(7) . . ?
C35' C33 C36' 116.0(9) . . ?
C34 C33 C36' 47.7(7) . . ?
C26 C33 C36' 105.1(5) . . ?
C36 C33 C36' 68.7(7) . . ?
C35 C33 C36' 144.8(6) . . ?
C34' C33 C36' 96.1(9) . . ?
C33 C34 H34A 109.5 . . ?
C33 C34 H34B 109.5 . . ?
C33 C34 H34C 109.5 . . ?
C33 C35 H35A 109.5 . . ?
C33 C35 H35B 109.5 . . ?
C33 C35 H35C 109.5 . . ?
C33 C36 H36A 109.5 . . ?
C33 C36 H36B 109.5 . . ?
C33 C36 H36C 109.5 . . ?
C33 C34' H34D 109.5 . . ?
C33 C34' H34E 109.5 . . ?
H34D C34' H34E 109.5 . . ?
C33 C34' H34F 109.5 . . ?
H34D C34' H34F 109.5 . . ?
H34E C34' H34F 109.5 . . ?
C33 C35' H35D 109.5 . . ?
C33 C35' H35E 109.5 . . ?
H35D C35' H35E 109.5 . . ?
C33 C35' H35F 109.5 . . ?
H35D C35' H35F 109.5 . . ?
H35E C35' H35F 109.5 . . ?
C33 C36' H36D 109.5 . . ?
C33 C36' H36E 109.5 . . ?
H36D C36' H36E 109.5 . . ?
C33 C36' H36F 109.5 . . ?
H36D C36' H36F 109.5 . . ?
H36E C36' H36F 109.5 . . ?
C39 C37 C40 105.34(17) . . ?
C39 C37 C38 110.18(16) . . ?
C40 C37 C38 108.10(15) . . ?
C39 C37 C28 114.42(14) . . ?
C40 C37 C28 109.37(13) . . ?
C38 C37 C28 109.22(15) . . ?
C37 C38 H38A 109.5 . . ?
C37 C38 H38B 109.5 . . ?
H38A C38 H38B 109.5 . . ?
C37 C38 H38C 109.5 . . ?
H38A C38 H38C 109.5 . . ?
H38B C38 H38C 109.5 . . ?
C37 C39 H39A 109.5 . . ?
C37 C39 H39B 109.5 . . ?
H39A C39 H39B 109.5 . . ?
C37 C39 H39C 109.5 . . ?
H39A C39 H39C 109.5 . . ?
H39B C39 H39C 109.5 . . ?
C37 C40 H40A 109.5 . . ?
C37 C40 H40B 109.5 . . ?
H40A C40 H40B 109.5 . . ?
C37 C40 H40C 109.5 . . ?
H40A C40 H40C 109.5 . . ?
H40B C40 H40C 109.5 . . ?
C22 P1 C23 101.15(7) . . ?
C22 Ge1 C1 108.68(5) . . ?
C22 Ge1 C18 114.85(7) . . ?
C1 Ge1 C18 112.95(7) . . ?
C22 Ge1 C16 100.00(6) . . ?
C1 Ge1 C16 116.22(7) . . ?
C18 Ge1 C16 103.61(6) . . ?

loop_
_geom_bond_atom_site_label_1
_geom_bond_atom_site_label_2
_geom_bond_distance
_geom_bond_site_symmetry_2
_geom_bond_publ_flag
C1 C2 1.4186(19) . ?
C1 C6 1.4200(18) . ?
C1 Ge1 1.9848(16) . ?
C2 C3 1.3966(19) . ?
C2 C7 1.5308(18) . ?
C3 C4 1.3949(19) . ?
C3 H3 0.95 . ?
C4 C5 1.383(2) . ?
C4 C10 1.5203(19) . ?
C5 C6 1.3944(19) . ?
C5 H5 0.95 . ?
C6 C13 1.5231(19) . ?
C7 C8 1.527(2) . ?
C7 C9 1.542(2) . ?
C7 H7 1 . ?
C8 H8A 0.98 . ?
C8 H8B 0.98 . ?
C8 H8C 0.98 . ?
C9 H9A 0.98 . ?
C9 H9B 0.98 . ?
C9 H9C 0.98 . ?
C10 C11 1.523(3) . ?
C10 C12 1.527(3) . ?
C10 H10 1 . ?
C11 H11A 0.98 . ?
C11 H11B 0.98 . ?
C11 H11C 0.98 . ?
C12 H12A 0.98 . ?
C12 H12B 0.98 . ?
C12 H12C 0.98 . ?
C13 C15 1.527(2) . ?
C13 C14 1.535(2) . ?
C13 H13 1 . ?
C14 H14A 0.98 . ?
C14 H14B 0.98 . ?
C14 H14C 0.98 . ?
C15 H15A 0.98 . ?
C15 H15B 0.98 . ?
C15 H15C 0.98 . ?
C16 C17 1.439(2) . ?
C16 Ge1 2.004(2) . ?
C16 H16A 0.99 . ?
C16 H16B 0.99 . ?
C17 N1 1.148(2) . ?
C18 C21 1.525(2) . ?
C18 C19 1.525(3) . ?
C18 C20 1.534(2) . ?
C18 Ge1 1.9905(16) . ?
C19 H19A 0.98 . ?
C19 H19B 0.98 . ?
C19 H19C 0.98 . ?
C20 H20A 0.98 . ?
C20 H20B 0.98 . ?
C20 H20C 0.98 . ?
C21 H21A 0.98 . ?
C21 H21B 0.98 . ?
C21 H21C 0.98 . ?
C22 P1 1.6609(15) . ?
C22 Ge1 1.9545(18) . ?
C22 H22 0.95 . ?
C23 C28 1.4178(19) . ?
C23 C24 1.424(2) . ?
C23 P1 1.8559(18) . ?
C24 C25 1.390(2) . ?
C24 C29 1.555(2) . ?
C25 C26 1.395(2) . ?
C25 H25 0.95 . ?
C27 C26 1.379(2) . ?
C27 C28 1.400(2) . ?
C27 H27 0.95 . ?
C28 C37 1.549(2) . ?
C29 C32 1.530(3) . ?
C29 C31 1.539(3) . ?
C29 C30 1.541(2) . ?
C30 H30A 0.98 . ?
C30 H30B 0.98 . ?
C30 H30C 0.98 . ?
C31 H31A 0.98 . ?
C31 H31B 0.98 . ?
C31 H31C 0.98 . ?
C32 H32A 0.98 . ?
C32 H32B 0.98 . ?
C32 H32C 0.98 . ?
C26 C33 1.532(2) . ?
C33 C35' 1.433(13) . ?
C33 C34 1.485(4) . ?
C33 C36 1.545(4) . ?
C33 C35 1.553(4) . ?
C33 C34' 1.586(13) . ?
C33 C36' 1.612(13) . ?
C34 H34A 0.98 . ?
C34 H34B 0.98 . ?
C34 H34C 0.98 . ?
C35 H35A 0.98 . ?
C35 H35B 0.98 . ?
C35 H35C 0.98 . ?
C36 H36A 0.98 . ?
C36 H36B 0.98 . ?
C36 H36C 0.98 . ?
C34' H34D 0.98 . ?
C34' H34E 0.98 . ?
C34' H34F 0.98 . ?
C35' H35D 0.98 . ?
C35' H35E 0.98 . ?
C35' H35F 0.98 . ?
C36' H36D 0.98 . ?
C36' H36E 0.98 . ?
C36' H36F 0.98 . ?
C37 C39 1.533(3) . ?
C37 C40 1.544(2) . ?
C37 C38 1.546(3) . ?
C38 H38A 0.98 . ?
C38 H38B 0.98 . ?
C38 H38C 0.98 . ?
C39 H39A 0.98 . ?
C39 H39B 0.98 . ?
C39 H39C 0.98 . ?
C40 H40A 0.98 . ?
C40 H40B 0.98 . ?
C40 H40C 0.98 . ?
